data_1505911
loop_
_publ_author_name
'Zhong, Yu-Wu'
'Matsuo, Yutaka'
'Nakamura, Eiichi'

_publ_contact_author 'MATSUO, Yutaka'
_publ_section_title
;
 Convergent synthesis of a polyfunctionalized fullerene by regioselective
 five-fold addition of a functionalized organocopper reagent to C60.
;
_journal_issue 7
_journal_name_full 'Organic letters'
_journal_page_first 1463
_journal_page_last 1466
_journal_paper_doi 10.1021/ol060282t
_journal_volume 8
_journal_year 2006
_chemical_compound_source 'synthesis as described'
_chemical_formula_moiety 'C151 H80 O10'
_chemical_formula_sum 'C151 H80 O10'
_chemical_formula_weight 2054.15
_chemical_name_systematic
;
 ?
;
_space_group_IT_number 14
_symmetry_cell_setting monoclinic
_symmetry_Int_Tables_number 14
_symmetry_space_group_name_Hall '-P 2yab'
_symmetry_space_group_name_H-M 'P 1 21/a 1'
_atom_sites_solution_hydrogens geom
_atom_sites_solution_primary direct
_atom_sites_solution_secondary difmap
_audit_creation_date 2006-03-01T21:48:44-00:00
_cell_angle_alpha 90.000(5)
_cell_angle_beta 111.920(5)
_cell_angle_gamma 90.000(5)
_cell_formula_units_Z 4
_cell_length_a 21.326(5)
_cell_length_b 21.200(5)
_cell_length_c 23.530(5)
_cell_measurement_reflns_used 69537
_cell_measurement_temperature 153(2)
_cell_measurement_theta_max 25.74
_cell_measurement_theta_min 2.14
_cell_measurement_wavelength 0.71073
_cell_volume 9869(4)
_computing_cell_refinement Scalepack(HKL)
_computing_data_collection Xpress(MacScience)
_computing_data_reduction 'Denzo and Scalepack(HKL)'
_computing_molecular_graphics 'Ortep-3 for Windows (Farrugia, 1997)'
_computing_structure_refinement 'SHELXL-97 (Sheldrick, 1997)'
_computing_structure_solution 'SHELXS-86 (Sheldrick, 1986)'
_diffrn_ambient_temperature 153(2)
_diffrn_measured_fraction_theta_full 0.951
_diffrn_measured_fraction_theta_max 0.951
_diffrn_measurement_device_type 'Imaging Plate'
_diffrn_measurement_method oscillation
_diffrn_radiation_monochromator graphite
_diffrn_radiation_probe x-ray
_diffrn_radiation_type MoK\a
_diffrn_radiation_wavelength 0.71069
_diffrn_reflns_av_R_equivalents 0
_diffrn_reflns_av_unetI/netI 0.0831
_diffrn_reflns_limit_h_max 26
_diffrn_reflns_limit_h_min 0
_diffrn_reflns_limit_k_max 25
_diffrn_reflns_limit_k_min 0
_diffrn_reflns_limit_l_max 26
_diffrn_reflns_limit_l_min -28
_diffrn_reflns_number 17939
_diffrn_reflns_theta_full 25.74
_diffrn_reflns_theta_max 25.74
_diffrn_reflns_theta_min 2.14
_diffrn_standards_decay_% NA
_diffrn_standards_interval_count NA
_diffrn_standards_number NA
_exptl_absorpt_coefficient_mu 0.086
_exptl_absorpt_correction_type none
_exptl_crystal_colour orange
_exptl_crystal_density_diffrn 1.382
_exptl_crystal_density_method 'not measured'
_exptl_crystal_description prism
_exptl_crystal_F_000 4264
_exptl_crystal_size_max 0.43
_exptl_crystal_size_mid 0.28
_exptl_crystal_size_min 0.15
_refine_diff_density_max 0.798
_refine_diff_density_min -0.44
_refine_diff_density_rms 0.073
_refine_ls_extinction_coef 0.0037(4)
_refine_ls_extinction_expression Fc^*^=kFc[1+0.001xFc^2^\l^3^/sin(2\q)]^-1/4^
_refine_ls_extinction_method SHELXL
_refine_ls_goodness_of_fit_ref 1.04
_refine_ls_hydrogen_treatment constr
_refine_ls_matrix_type full
_refine_ls_number_parameters 1315
_refine_ls_number_reflns 17939
_refine_ls_number_restraints 0
_refine_ls_restrained_S_all 1.04
_refine_ls_R_factor_all 0.1976
_refine_ls_R_factor_gt 0.1211
_refine_ls_shift/su_max 0
_refine_ls_shift/su_mean 0
_refine_ls_structure_factor_coef Fsqd
_refine_ls_weighting_details 'calc w=1/[\s^2^(Fo^2^)+(0.1464P)^2^+17.2464P] where P=(Fo^2^+2Fc^2^)/3'
_refine_ls_weighting_scheme calc
_refine_ls_wR_factor_gt 0.291
_refine_ls_wR_factor_ref 0.3447
_reflns_number_gt 9510
_reflns_number_total 17939
_reflns_threshold_expression >2sigma(I)
_cod_data_source_file ol060282tsi20060301_080423.cif
_cod_data_source_block C6H4COOAr
_cod_original_sg_symbol_H-M 'P 21/a'
_cod_database_code 1505911

loop_
_symmetry_equiv_pos_as_xyz
'x, y, z'
'-x+1/2, y+1/2, -z'
'-x, -y, -z'
'x-1/2, -y-1/2, z'

loop_
_atom_site_label
_atom_site_type_symbol
_atom_site_fract_x
_atom_site_fract_y
_atom_site_fract_z
_atom_site_U_iso_or_equiv
_atom_site_adp_type
_atom_site_occupancy
_atom_site_symmetry_multiplicity
_atom_site_calc_flag
_atom_site_refinement_flags
C1 C 0.0101(3) 0.1783(3) 0.2015(3) 0.0547(15) Uani 1 1 d .
H1 H 0.0525 0.1865 0.1957 0.066 Uiso 1 1 calc R
C2 C 0.0390(3) 0.1644(3) 0.2645(3) 0.0482(13) Uani 1 1 d .
C3 C 0.0345(3) 0.2199(3) 0.2979(2) 0.0495(13) Uani 1 1 d .
C4 C -0.0005(3) 0.2674(3) 0.2538(3) 0.0513(14) Uani 1 1 d .
C5 C -0.0135(3) 0.2429(3) 0.1947(3) 0.0560(15) Uani 1 1 d .
C6 C -0.0163(3) 0.1290(3) 0.1525(3) 0.0507(14) Uani 1 1 d .
C7 C 0.0485(3) 0.0989(2) 0.2911(2) 0.0438(12) Uani 1 1 d .
C8 C 0.0356(3) 0.2182(2) 0.3627(2) 0.0430(12) Uani 1 1 d .
C9 C -0.0375(3) 0.3222(3) 0.2684(3) 0.0471(13) Uani 1 1 d .
C10 C -0.0700(3) 0.2674(3) 0.1377(3) 0.0551(15) Uani 1 1 d .
C11 C -0.0333(3) 0.0697(3) 0.1825(3) 0.0528(14) Uani 1 1 d .
C12 C -0.0044(3) 0.0562(3) 0.2437(3) 0.0490(13) Uani 1 1 d .
C13 C 0.0206(3) 0.0986(3) 0.3426(3) 0.0465(13) Uani 1 1 d .
C14 C 0.0145(3) 0.1512(3) 0.3743(2) 0.0463(13) Uani 1 1 d .
C15 C -0.0263(3) 0.2556(3) 0.3631(2) 0.0444(12) Uani 1 1 d .
C16 C -0.0586(3) 0.3012(3) 0.3211(2) 0.0450(13) Uani 1 1 d .
C17 C -0.1079(3) 0.3253(3) 0.2161(3) 0.0506(14) Uani 1 1 d .
C18 C -0.1221(3) 0.3015(3) 0.1587(3) 0.0534(14) Uani 1 1 d .
C19 C -0.1120(3) 0.2099(3) 0.1043(3) 0.0590(16) Uani 1 1 d .
C20 C -0.0886(3) 0.1488(3) 0.1106(3) 0.0567(15) Uani 1 1 d .
C21 C -0.1012(3) 0.0497(3) 0.1479(3) 0.0559(15) Uani 1 1 d .
C22 C -0.0423(3) 0.0220(3) 0.2729(3) 0.0544(15) Uani 1 1 d .
C23 C -0.0270(3) 0.0478(3) 0.3330(3) 0.0502(14) Uani 1 1 d .
C24 C -0.0389(3) 0.1550(3) 0.3969(2) 0.0493(14) Uani 1 1 d .
C25 C -0.0634(3) 0.2192(3) 0.3903(2) 0.0464(13) Uani 1 1 d .
C26 C -0.1292(3) 0.3114(3) 0.3057(3) 0.0492(13) Uani 1 1 d .
C27 C -0.1597(3) 0.3258(3) 0.2415(3) 0.0543(15) Uani 1 1 d .
C28 C -0.1882(3) 0.2769(3) 0.1246(3) 0.0587(16) Uani 1 1 d .
C29 C -0.1827(3) 0.2219(3) 0.0907(3) 0.0647(17) Uani 1 1 d .
C30 C -0.1347(3) 0.0980(3) 0.1040(3) 0.0629(17) Uani 1 1 d .
C31 C -0.1366(3) 0.0136(3) 0.1747(3) 0.0665(18) Uani 1 1 d .
C32 C -0.1068(3) -0.0006(3) 0.2389(3) 0.0612(16) Uani 1 1 d .
C33 C -0.0772(3) 0.0496(3) 0.3581(3) 0.0559(15) Uani 1 1 d .
C34 C -0.0830(3) 0.1047(3) 0.3912(3) 0.0510(14) Uani 1 1 d .
C35 C -0.1317(3) 0.2303(3) 0.3780(3) 0.0528(14) Uani 1 1 d .
C36 C -0.1659(3) 0.2777(3) 0.3339(3) 0.0542(15) Uani 1 1 d .
C37 C -0.2255(3) 0.3058(3) 0.2075(3) 0.0585(16) Uani 1 1 d .
C38 C -0.2402(3) 0.2807(3) 0.1477(3) 0.0633(17) Uani 1 1 d .
C39 C -0.2276(3) 0.1722(4) 0.0819(3) 0.0678(18) Uani 1 1 d .
C40 C -0.2040(3) 0.1090(4) 0.0883(3) 0.0679(18) Uani 1 1 d .
C41 C -0.2090(3) 0.0256(4) 0.1593(4) 0.0715(19) Uani 1 1 d .
C42 C -0.1593(3) 0.0020(3) 0.2643(3) 0.0643(17) Uani 1 1 d .
C43 C -0.1441(3) 0.0264(3) 0.3225(3) 0.0641(17) Uani 1 1 d .
C44 C -0.1544(3) 0.1167(3) 0.3765(3) 0.0611(16) Uani 1 1 d .
C45 C -0.1783(3) 0.1781(3) 0.3699(3) 0.0602(16) Uani 1 1 d .
C46 C -0.2339(3) 0.2567(3) 0.2988(3) 0.0601(16) Uani 1 1 d .
C47 C -0.2623(3) 0.2700(3) 0.2372(3) 0.0653(17) Uani 1 1 d .
C48 C -0.2861(3) 0.2285(4) 0.1392(3) 0.0708(19) Uani 1 1 d .
C49 C -0.2811(3) 0.1769(4) 0.1067(3) 0.074(2) Uani 1 1 d .
C50 C -0.2413(3) 0.0715(4) 0.1169(3) 0.075(2) Uani 1 1 d .
C51 C -0.2221(3) 0.0180(3) 0.2148(3) 0.0711(19) Uani 1 1 d .
C52 C -0.1922(3) 0.0684(3) 0.3341(3) 0.0644(17) Uani 1 1 d .
C53 C -0.2412(3) 0.1943(3) 0.3211(3) 0.0666(18) Uani 1 1 d .
C54 C -0.3010(3) 0.2210(4) 0.1940(3) 0.075(2) Uani 1 1 d .
C55 C -0.2890(3) 0.1135(4) 0.1285(4) 0.078(2) Uani 1 1 d .
C56 C -0.2678(3) 0.0582(4) 0.2263(4) 0.074(2) Uani 1 1 d .
C57 C -0.2529(3) 0.0840(4) 0.2866(3) 0.0716(19) Uani 1 1 d .
C58 C -0.2779(3) 0.1484(4) 0.2802(4) 0.073(2) Uani 1 1 d .
C59 C -0.3079(3) 0.1620(4) 0.2157(4) 0.073(2) Uani 1 1 d .
C60 C -0.3026(3) 0.1072(4) 0.1824(4) 0.079(2) Uani 1 1 d .
C61 C 0.0279(3) 0.1144(3) 0.1158(2) 0.0501(14) Uani 1 1 d .
C62 C 0.0672(3) 0.1600(3) 0.1050(3) 0.0657(18) Uani 1 1 d .
H62 H 0.0691 0.1997 0.1223 0.079 Uiso 1 1 calc R
C63 C 0.1043(3) 0.1483(3) 0.0686(3) 0.0671(18) Uani 1 1 d .
H63 H 0.1301 0.1804 0.0613 0.08 Uiso 1 1 calc R
C64 C 0.1034(3) 0.0895(3) 0.0432(3) 0.0547(15) Uani 1 1 d .
C65 C 0.0654(4) 0.0431(4) 0.0549(4) 0.094(3) Uani 1 1 d .
H65 H 0.065 0.0028 0.0391 0.113 Uiso 1 1 calc R
C66 C 0.0269(4) 0.0560(3) 0.0907(4) 0.091(3) Uani 1 1 d .
H66 H 0.0003 0.0243 0.0974 0.109 Uiso 1 1 calc R
C67 C 0.1423(3) 0.0739(3) 0.0047(3) 0.0634(17) Uani 1 1 d .
C68 C 0.2201(3) 0.1154(4) -0.0364(3) 0.0703(19) Uani 1 1 d .
C69 C 0.1993(4) 0.1264(4) -0.0980(4) 0.092(2) Uani 1 1 d .
H69 H 0.1546 0.1373 -0.1206 0.111 Uiso 1 1 calc R
C70 C 0.2455(4) 0.1212(4) -0.1261(4) 0.094(3) Uani 1 1 d .
H70 H 0.2319 0.1298 -0.1677 0.113 Uiso 1 1 calc R
C71 C 0.3090(4) 0.1041(4) -0.0946(3) 0.075(2) Uani 1 1 d .
C72 C 0.3281(4) 0.0921(4) -0.0346(3) 0.087(2) Uani 1 1 d .
H72 H 0.3724 0.0796 -0.0127 0.105 Uiso 1 1 calc R
C73 C 0.2835(4) 0.0977(4) -0.0043(3) 0.084(2) Uani 1 1 d .
H73 H 0.2977 0.0894 0.0375 0.101 Uiso 1 1 calc R
C74 C 0.3592(5) 0.0954(5) -0.1260(4) 0.117(3) Uani 1 1 d .
H74A H 0.3379 0.106 -0.1686 0.176 Uiso 1 1 calc R
H74B H 0.374 0.0523 -0.1221 0.176 Uiso 1 1 calc R
H74C H 0.3975 0.1225 -0.1072 0.176 Uiso 1 1 calc R
C75 C 0.1200(3) 0.0713(2) 0.3110(2) 0.0432(12) Uani 1 1 d .
C76 C 0.1641(3) 0.0916(3) 0.2848(3) 0.0557(15) Uani 1 1 d .
H76 H 0.1504 0.1225 0.2545 0.067 Uiso 1 1 calc R
C77 C 0.2282(3) 0.0670(3) 0.3024(3) 0.0576(16) Uani 1 1 d .
H77 H 0.2575 0.0818 0.2845 0.069 Uiso 1 1 calc R
C78 C 0.2496(3) 0.0199(3) 0.3469(2) 0.0445(12) Uani 1 1 d .
C79 C 0.2047(3) -0.0021(3) 0.3719(3) 0.0576(16) Uani 1 1 d .
H79 H 0.2174 -0.0343 0.4009 0.069 Uiso 1 1 calc R
C80 C 0.1409(3) 0.0237(3) 0.3539(3) 0.0629(17) Uani 1 1 d .
H80 H 0.1111 0.0086 0.3712 0.076 Uiso 1 1 calc R
C81 C 0.3199(3) -0.0031(3) 0.3666(3) 0.0509(14) Uani 1 1 d .
C82 C 0.4009(3) -0.0719(3) 0.4350(3) 0.0530(15) Uani 1 1 d .
C83 C 0.4265(3) -0.1079(3) 0.3999(3) 0.0660(17) Uani 1 1 d .
H83 H 0.4002 -0.1166 0.3592 0.079 Uiso 1 1 calc R
C84 C 0.4917(3) -0.1308(3) 0.4260(3) 0.0697(19) Uani 1 1 d .
H84 H 0.5094 -0.1551 0.4025 0.084 Uiso 1 1 calc R
C85 C 0.5307(3) -0.1183(3) 0.4859(3) 0.0610(16) Uani 1 1 d .
C86 C 0.5036(3) -0.0828(3) 0.5208(3) 0.0630(17) Uani 1 1 d .
H86 H 0.5297 -0.0745 0.5616 0.076 Uiso 1 1 calc R
C87 C 0.4379(3) -0.0597(3) 0.4952(3) 0.0587(16) Uani 1 1 d .
H87 H 0.4196 -0.0363 0.5187 0.07 Uiso 1 1 calc R
C88 C 0.6036(4) -0.1401(4) 0.5140(4) 0.093(3) Uani 1 1 d .
H88A H 0.6146 -0.1641 0.4844 0.139 Uiso 1 1 calc R
H88B H 0.6095 -0.166 0.5491 0.139 Uiso 1 1 calc R
H88C H 0.6328 -0.1041 0.5263 0.139 Uiso 1 1 calc R
C89 C 0.1027(3) 0.2402(3) 0.4105(2) 0.0438(12) Uani 1 1 d .
C90 C 0.1630(3) 0.2169(3) 0.4103(3) 0.0632(17) Uani 1 1 d .
H90 H 0.1623 0.1867 0.3814 0.076 Uiso 1 1 calc R
C91 C 0.2246(3) 0.2374(3) 0.4520(3) 0.0640(17) Uani 1 1 d .
H91 H 0.2645 0.2205 0.4511 0.077 Uiso 1 1 calc R
C92 C 0.2271(3) 0.2824(3) 0.4945(3) 0.0557(15) Uani 1 1 d .
C93 C 0.1670(3) 0.3046(4) 0.4957(3) 0.085(2) Uani 1 1 d .
H93 H 0.1675 0.3339 0.5253 0.102 Uiso 1 1 calc R
C94 C 0.1060(3) 0.2842(3) 0.4537(3) 0.079(2) Uani 1 1 d .
H94 H 0.0661 0.3008 0.4549 0.095 Uiso 1 1 calc R
C95 C 0.2915(3) 0.3069(3) 0.5396(3) 0.0644(17) Uani 1 1 d .
C96 C 0.4099(3) 0.2942(3) 0.5807(3) 0.0594(16) Uani 1 1 d .
C97 C 0.4265(4) 0.2693(4) 0.6368(4) 0.087(2) Uani 1 1 d .
H97 H 0.3957 0.2445 0.6461 0.105 Uiso 1 1 calc R
C98 C 0.4906(4) 0.2810(5) 0.6810(4) 0.099(3) Uani 1 1 d .
H98 H 0.5025 0.2628 0.7196 0.119 Uiso 1 1 calc R
C99 C 0.5362(4) 0.3187(4) 0.6687(4) 0.082(2) Uani 1 1 d .
C100 C 0.5180(4) 0.3408(5) 0.6111(5) 0.112(3) Uani 1 1 d .
H100 H 0.5486 0.3656 0.6014 0.134 Uiso 1 1 calc R
C101 C 0.4546(4) 0.3279(4) 0.5651(4) 0.099(3) Uani 1 1 d .
H101 H 0.444 0.3422 0.5252 0.119 Uiso 1 1 calc R
C102 C 0.6041(4) 0.3321(5) 0.7187(5) 0.131(4) Uani 1 1 d .
H10A H 0.6302 0.3588 0.7029 0.196 Uiso 1 1 calc R
H10B H 0.6278 0.2931 0.7327 0.196 Uiso 1 1 calc R
H10C H 0.5975 0.3529 0.7523 0.196 Uiso 1 1 calc R
C103 C 0.0002(3) 0.3855(3) 0.2819(3) 0.0501(14) Uani 1 1 d .
C104 C -0.0184(3) 0.4321(3) 0.3136(3) 0.0631(17) Uani 1 1 d .
H104 H -0.0526 0.4238 0.3281 0.076 Uiso 1 1 calc R
C105 C 0.0124(4) 0.4903(3) 0.3244(3) 0.0702(19) Uani 1 1 d .
H105 H -0.0001 0.5203 0.347 0.084 Uiso 1 1 calc R
C106 C 0.0618(3) 0.5043(3) 0.3014(3) 0.0600(16) Uani 1 1 d .
C107 C 0.0823(3) 0.4579(3) 0.2709(3) 0.0692(19) Uani 1 1 d .
H107 H 0.1163 0.4663 0.2562 0.083 Uiso 1 1 calc R
C108 C 0.0519(3) 0.3984(3) 0.2622(3) 0.0684(18) Uani 1 1 d .
H108 H 0.067 0.367 0.2427 0.082 Uiso 1 1 calc R
C109 C 0.0927(4) 0.5677(3) 0.3117(4) 0.0711(19) Uani 1 1 d .
C110 C 0.1595(4) 0.6394(4) 0.2847(4) 0.077(2) Uani 1 1 d .
C111 C 0.2233(5) 0.6457(5) 0.3259(5) 0.117(3) Uani 1 1 d .
H111 H 0.2464 0.6116 0.3492 0.141 Uiso 1 1 calc R
C112 C 0.2545(6) 0.7073(7) 0.3325(5) 0.139(4) Uani 1 1 d .
H112 H 0.2983 0.7136 0.3607 0.166 Uiso 1 1 calc R
C113 C 0.2184(7) 0.7574(6) 0.2962(6) 0.122(4) Uani 1 1 d .
C114 C 0.1556(6) 0.7470(5) 0.2530(5) 0.113(3) Uani 1 1 d .
H114 H 0.1323 0.7793 0.2267 0.136 Uiso 1 1 calc R
C115 C 0.1268(5) 0.6876(4) 0.2488(5) 0.098(3) Uani 1 1 d .
H115 H 0.0834 0.6809 0.2201 0.117 Uiso 1 1 calc R
C116 C 0.2536(8) 0.8225(6) 0.3063(7) 0.195(7) Uani 1 1 d .
H11A H 0.2243 0.8526 0.2785 0.292 Uiso 1 1 calc R
H11B H 0.2949 0.8192 0.2989 0.292 Uiso 1 1 calc R
H11C H 0.2637 0.8361 0.3477 0.292 Uiso 1 1 calc R
C117 C -0.0437(3) 0.3086(3) 0.0982(3) 0.0589(16) Uani 1 1 d .
C118 C -0.0274(4) 0.3714(4) 0.1134(3) 0.083(2) Uani 1 1 d .
H118 H -0.0378 0.3896 0.1448 0.099 Uiso 1 1 calc R
C119 C 0.0042(4) 0.4075(4) 0.0823(3) 0.086(2) Uani 1 1 d .
H119 H 0.017 0.4489 0.0944 0.103 Uiso 1 1 calc R
C120 C 0.0163(3) 0.3824(4) 0.0343(3) 0.0731(19) Uani 1 1 d .
C121 C -0.0019(4) 0.3239(5) 0.0157(3) 0.087(2) Uani 1 1 d .
H121 H 0.0052 0.308 -0.0182 0.105 Uiso 1 1 calc R
C122 C -0.0330(4) 0.2850(4) 0.0484(3) 0.082(2) Uani 1 1 d .
H122 H -0.0457 0.2438 0.0355 0.099 Uiso 1 1 calc R
C123 C 0.0511(4) 0.4237(5) 0.0028(4) 0.081(2) Uani 1 1 d .
C124 C 0.0909(4) 0.4301(5) -0.0772(4) 0.099(3) Uani 1 1 d .
C125 C 0.1587(4) 0.4325(5) -0.0507(4) 0.106(3) Uani 1 1 d .
H125 H 0.1808 0.4161 -0.0116 0.128 Uiso 1 1 calc R
C126 C 0.1953(4) 0.4595(5) -0.0823(4) 0.105(3) Uani 1 1 d .
H126 H 0.2423 0.46 -0.0643 0.126 Uiso 1 1 calc R
C127 C 0.1647(5) 0.4852(5) -0.1384(4) 0.102(3) Uani 1 1 d .
C128 C 0.0950(5) 0.4831(5) -0.1632(4) 0.127(4) Uani 1 1 d .
H128 H 0.0727 0.5012 -0.2015 0.152 Uiso 1 1 calc R
C129 C 0.0569(4) 0.4552(5) -0.1339(4) 0.114(3) Uani 1 1 d .
H129 H 0.01 0.4536 -0.152 0.137 Uiso 1 1 calc R
C130 C 0.2045(5) 0.5160(5) -0.1727(5) 0.145(5) Uani 1 1 d .
H13A H 0.1738 0.5314 -0.2115 0.217 Uiso 1 1 calc R
H13B H 0.2344 0.4856 -0.1792 0.217 Uiso 1 1 calc R
H13C H 0.2303 0.5506 -0.149 0.217 Uiso 1 1 calc R
C201 C 0.0846(5) -0.1235(4) 0.1087(4) 0.148(4) Uiso 1 1 d G
C202 C 0.1274(4) -0.0883(4) 0.1578(5) 0.159(5) Uiso 1 1 d G
H202 H 0.1684 -0.0737 0.1574 0.19 Uiso 1 1 calc R
C203 C 0.1090(5) -0.0751(4) 0.2073(4) 0.181(5) Uiso 1 1 d G
H203 H 0.1376 -0.0516 0.2401 0.217 Uiso 1 1 calc R
C204 C 0.0478(6) -0.0970(5) 0.2077(4) 0.180(5) Uiso 1 1 d G
H204 H 0.0354 -0.0882 0.2409 0.216 Uiso 1 1 calc R
C205 C 0.0050(4) -0.1322(5) 0.1587(5) 0.195(6) Uiso 1 1 d G
H205 H -0.036 -0.1468 0.159 0.234 Uiso 1 1 calc R
C206 C 0.0234(5) -0.1454(4) 0.1092(4) 0.180(5) Uiso 1 1 d G
H206 H -0.0052 -0.1689 0.0764 0.216 Uiso 1 1 calc R
C207 C 0.1066(11) -0.1395(10) 0.0592(10) 0.287(10) Uiso 1 1 d .
H20A H 0.072 -0.1636 0.0289 0.43 Uiso 1 1 calc R
H20B H 0.1473 -0.164 0.075 0.43 Uiso 1 1 calc R
H20C H 0.115 -0.1016 0.0409 0.43 Uiso 1 1 calc R
C208 C 0.2161(6) 0.0038(5) 0.5302(5) 0.114 Uiso 1 1 d .
C209 C 0.2127(7) 0.0717(6) 0.5298(5) 0.143 Uiso 1 1 d .
H209 H 0.2508 0.0962 0.5353 0.172 Uiso 1 1 calc R
C210 C 0.1539(7) 0.0979(7) 0.5214(6) 0.157 Uiso 1 1 d .
H210 H 0.1514 0.1412 0.5262 0.188 Uiso 1 1 calc R
C211 C 0.0931(6) 0.0599(5) 0.5047(5) 0.122 Uiso 1 1 d .
H211 H 0.0521 0.0787 0.4999 0.147 Uiso 1 1 calc R
C212 C 0.0961(5) 0.0015(5) 0.4967(4) 0.11 Uiso 1 1 d .
H212 H 0.0571 -0.0229 0.4825 0.132 Uiso 1 1 calc R
C213 C 0.1626(5) -0.0270(5) 0.5103(4) 0.118 Uiso 1 1 d .
H213 H 0.165 -0.0701 0.5037 0.142 Uiso 1 1 calc R
C214 C 0.2835(6) -0.0229(5) 0.5437(5) 0.14 Uiso 1 1 d .
H21A H 0.3167 0.0099 0.5582 0.21 Uiso 1 1 calc R
H21B H 0.2857 -0.0412 0.5072 0.21 Uiso 1 1 calc R
H21C H 0.2922 -0.0548 0.5747 0.21 Uiso 1 1 calc R
C215 C 0.1258(12) 0.3172(7) -0.1868(6) 0.350(14) Uiso 1 1 d G
C216 C 0.1947(10) 0.3089(8) -0.1551(10) 0.326(12) Uiso 1 1 d G
H216 H 0.2251 0.3192 -0.1735 0.392 Uiso 1 1 calc R
C217 C 0.2183(6) 0.2852(7) -0.0957(10) 0.280(10) Uiso 1 1 d G
H217 H 0.2645 0.2796 -0.0744 0.336 Uiso 1 1 calc R
C218 C 0.1730(11) 0.2699(7) -0.0681(6) 0.316(12) Uiso 1 1 d G
H218 H 0.1888 0.254 -0.0284 0.38 Uiso 1 1 calc R
C219 C 0.1040(10) 0.2782(7) -0.0999(10) 0.321(12) Uiso 1 1 d G
H219 H 0.0737 0.268 -0.0814 0.385 Uiso 1 1 calc R
C220 C 0.0804(6) 0.3019(7) -0.1592(9) 0.259(9) Uiso 1 1 d G
H220 H 0.0343 0.3075 -0.1805 0.311 Uiso 1 1 calc R
C221 C 0.117(2) 0.354(2) -0.239(2) 0.55(3) Uiso 1 1 d .
H22A H 0.1607 0.3612 -0.2418 0.824 Uiso 1 1 calc R
H22B H 0.0966 0.3931 -0.2369 0.824 Uiso 1 1 calc R
H22C H 0.0891 0.3312 -0.2753 0.824 Uiso 1 1 calc R
O1 O 0.1754(2) 0.1250(2) -0.0045(2) 0.0791(14) Uani 1 1 d .
O2 O 0.1454(3) 0.0233(3) -0.0159(3) 0.0926(17) Uani 1 1 d .
O3 O 0.33413(19) -0.0479(2) 0.41022(19) 0.0616(11) Uani 1 1 d .
O4 O 0.3607(2) 0.0166(2) 0.3474(2) 0.0786(15) Uani 1 1 d .
O5 O 0.34619(19) 0.2790(2) 0.53546(19) 0.0673(12) Uani 1 1 d .
O6 O 0.2948(2) 0.3466(3) 0.5764(3) 0.106(2) Uani 1 1 d .
O7 O 0.1296(2) 0.5795(2) 0.2775(2) 0.0807(14) Uani 1 1 d .
O8 O 0.0856(4) 0.6062(3) 0.3463(4) 0.132(3) Uani 1 1 d .
O9 O 0.0530(3) 0.3967(3) -0.0473(2) 0.112(2) Uani 1 1 d .
O10 O 0.0738(4) 0.4746(3) 0.0213(3) 0.118(2) Uani 1 1 d .

loop_
_atom_site_aniso_label
_atom_site_aniso_U_11
_atom_site_aniso_U_22
_atom_site_aniso_U_33
_atom_site_aniso_U_23
_atom_site_aniso_U_13
_atom_site_aniso_U_12
C1 0.044(3) 0.072(4) 0.054(3) -0.003(3) 0.025(3) 0.010(3)
C2 0.038(3) 0.055(3) 0.056(3) 0.000(3) 0.023(3) 0.004(2)
C3 0.047(3) 0.053(3) 0.048(3) 0.003(3) 0.017(3) 0.009(3)
C4 0.050(3) 0.056(3) 0.051(3) 0.002(3) 0.023(3) 0.008(3)
C5 0.056(4) 0.062(4) 0.048(3) 0.006(3) 0.017(3) 0.012(3)
C6 0.045(3) 0.063(4) 0.051(3) -0.005(3) 0.025(3) 0.007(3)
C7 0.035(3) 0.044(3) 0.058(3) 0.003(3) 0.024(2) 0.003(2)
C8 0.038(3) 0.049(3) 0.044(3) 0.000(2) 0.018(2) 0.007(2)
C9 0.035(3) 0.051(3) 0.058(3) 0.003(3) 0.020(3) 0.006(2)
C10 0.049(3) 0.074(4) 0.048(3) 0.008(3) 0.025(3) 0.009(3)
C11 0.041(3) 0.064(4) 0.060(4) -0.009(3) 0.027(3) 0.002(3)
C12 0.038(3) 0.051(3) 0.063(4) -0.005(3) 0.026(3) 0.002(2)
C13 0.038(3) 0.053(3) 0.054(3) 0.006(3) 0.025(3) 0.004(2)
C14 0.032(3) 0.058(3) 0.049(3) -0.001(3) 0.014(2) 0.002(2)
C15 0.035(3) 0.054(3) 0.045(3) -0.003(3) 0.015(2) 0.005(2)
C16 0.036(3) 0.051(3) 0.051(3) -0.004(3) 0.019(2) 0.004(2)
C17 0.042(3) 0.055(3) 0.054(3) 0.008(3) 0.017(3) 0.013(3)
C18 0.042(3) 0.065(4) 0.054(3) 0.008(3) 0.019(3) 0.012(3)
C19 0.052(4) 0.081(5) 0.044(3) 0.004(3) 0.017(3) 0.004(3)
C20 0.052(4) 0.076(4) 0.048(3) -0.004(3) 0.025(3) 0.005(3)
C21 0.051(4) 0.066(4) 0.058(4) -0.011(3) 0.030(3) -0.005(3)
C22 0.046(3) 0.051(3) 0.074(4) -0.001(3) 0.032(3) -0.001(3)
C23 0.041(3) 0.054(3) 0.060(3) -0.001(3) 0.024(3) 0.002(3)
C24 0.042(3) 0.062(4) 0.049(3) 0.004(3) 0.023(3) 0.009(3)
C25 0.044(3) 0.053(3) 0.047(3) -0.001(3) 0.023(2) 0.005(2)
C26 0.037(3) 0.059(3) 0.055(3) 0.001(3) 0.021(3) 0.011(3)
C27 0.047(3) 0.060(4) 0.061(4) 0.004(3) 0.026(3) 0.018(3)
C28 0.050(4) 0.072(4) 0.049(3) 0.009(3) 0.013(3) 0.020(3)
C29 0.047(4) 0.087(5) 0.051(4) 0.008(3) 0.009(3) 0.006(3)
C30 0.055(4) 0.078(4) 0.056(4) -0.015(3) 0.021(3) -0.003(3)
C31 0.053(4) 0.071(4) 0.074(4) -0.025(4) 0.023(3) -0.015(3)
C32 0.055(4) 0.061(4) 0.076(4) -0.011(3) 0.034(3) -0.012(3)
C33 0.053(4) 0.057(4) 0.068(4) 0.010(3) 0.034(3) -0.002(3)
C34 0.045(3) 0.063(4) 0.054(3) 0.009(3) 0.029(3) 0.004(3)
C35 0.039(3) 0.071(4) 0.059(3) -0.002(3) 0.030(3) 0.007(3)
C36 0.039(3) 0.070(4) 0.060(3) -0.001(3) 0.025(3) 0.015(3)
C37 0.039(3) 0.075(4) 0.060(4) 0.005(3) 0.016(3) 0.018(3)
C38 0.037(3) 0.089(5) 0.057(4) 0.008(3) 0.009(3) 0.018(3)
C39 0.046(4) 0.094(5) 0.055(4) -0.007(4) 0.009(3) 0.008(4)
C40 0.050(4) 0.099(6) 0.047(3) -0.016(4) 0.009(3) -0.013(4)
C41 0.047(4) 0.084(5) 0.082(5) -0.020(4) 0.022(4) -0.016(3)
C42 0.054(4) 0.060(4) 0.088(5) -0.006(4) 0.038(4) -0.020(3)
C43 0.058(4) 0.065(4) 0.082(5) 0.003(4) 0.041(4) -0.011(3)
C44 0.046(4) 0.083(5) 0.067(4) 0.004(4) 0.035(3) 0.000(3)
C45 0.046(4) 0.085(5) 0.064(4) 0.008(3) 0.037(3) 0.007(3)
C46 0.035(3) 0.078(4) 0.077(4) -0.001(4) 0.032(3) 0.012(3)
C47 0.032(3) 0.088(5) 0.072(4) -0.001(4) 0.015(3) 0.015(3)
C48 0.029(3) 0.094(5) 0.076(4) -0.011(4) 0.003(3) 0.010(3)
C49 0.037(4) 0.106(6) 0.065(4) -0.008(4) 0.001(3) -0.008(4)
C50 0.047(4) 0.094(5) 0.070(4) -0.019(4) 0.006(3) -0.014(4)
C51 0.045(4) 0.078(5) 0.090(5) -0.011(4) 0.026(4) -0.022(3)
C52 0.056(4) 0.070(4) 0.086(5) 0.005(4) 0.048(4) -0.012(3)
C53 0.044(4) 0.085(5) 0.085(5) -0.002(4) 0.040(4) 0.004(3)
C54 0.025(3) 0.116(6) 0.080(5) 0.002(5) 0.016(3) 0.021(3)
C55 0.028(3) 0.111(6) 0.084(5) -0.029(5) 0.007(3) -0.012(3)
C56 0.037(4) 0.090(5) 0.099(6) -0.013(4) 0.029(4) -0.024(3)
C57 0.035(4) 0.101(6) 0.087(5) -0.006(4) 0.033(3) -0.017(3)
C58 0.038(4) 0.100(6) 0.093(5) -0.002(5) 0.037(4) 0.001(4)
C59 0.029(3) 0.098(6) 0.096(6) -0.009(5) 0.027(3) 0.000(3)
C60 0.029(3) 0.105(6) 0.094(5) -0.013(5) 0.013(3) -0.017(3)
C61 0.038(3) 0.066(4) 0.048(3) -0.008(3) 0.017(2) -0.006(3)
C62 0.053(4) 0.066(4) 0.089(5) -0.031(4) 0.038(3) -0.016(3)
C63 0.047(4) 0.081(5) 0.083(5) -0.024(4) 0.036(3) -0.019(3)
C64 0.051(4) 0.060(4) 0.060(4) -0.016(3) 0.029(3) -0.013(3)
C65 0.132(7) 0.069(5) 0.125(7) -0.041(5) 0.097(6) -0.035(5)
C66 0.113(7) 0.072(5) 0.133(7) -0.032(5) 0.097(6) -0.028(4)
C67 0.058(4) 0.066(4) 0.075(4) -0.016(4) 0.036(3) -0.013(3)
C68 0.051(4) 0.097(5) 0.072(4) -0.010(4) 0.034(4) -0.016(4)
C69 0.075(5) 0.123(7) 0.083(5) -0.006(5) 0.033(4) 0.005(5)
C70 0.081(6) 0.142(8) 0.069(5) 0.005(5) 0.040(5) 0.005(5)
C71 0.059(4) 0.110(6) 0.064(4) -0.011(4) 0.032(4) -0.022(4)
C72 0.058(4) 0.141(7) 0.068(5) -0.019(5) 0.030(4) -0.012(4)
C73 0.058(5) 0.137(7) 0.063(4) -0.002(4) 0.030(4) -0.001(4)
C74 0.096(7) 0.183(10) 0.099(6) -0.027(6) 0.068(5) -0.038(6)
C75 0.036(3) 0.046(3) 0.053(3) 0.005(3) 0.021(2) 0.004(2)
C76 0.036(3) 0.060(4) 0.076(4) 0.025(3) 0.026(3) 0.006(3)
C77 0.041(3) 0.068(4) 0.073(4) 0.022(3) 0.032(3) 0.004(3)
C78 0.033(3) 0.050(3) 0.055(3) 0.007(3) 0.021(2) 0.003(2)
C79 0.044(3) 0.072(4) 0.066(4) 0.024(3) 0.031(3) 0.010(3)
C80 0.046(4) 0.080(4) 0.077(4) 0.030(4) 0.040(3) 0.017(3)
C81 0.042(3) 0.060(3) 0.059(3) 0.011(3) 0.028(3) -0.001(3)
C82 0.034(3) 0.057(3) 0.070(4) 0.018(3) 0.023(3) 0.007(3)
C83 0.051(4) 0.085(5) 0.063(4) 0.010(3) 0.022(3) 0.017(3)
C84 0.062(4) 0.072(4) 0.082(5) 0.020(4) 0.034(4) 0.027(3)
C85 0.048(4) 0.056(4) 0.076(4) 0.018(3) 0.020(3) 0.010(3)
C86 0.056(4) 0.059(4) 0.069(4) 0.013(3) 0.018(3) 0.003(3)
C87 0.047(4) 0.065(4) 0.066(4) 0.011(3) 0.023(3) 0.005(3)
C88 0.064(5) 0.101(6) 0.108(6) 0.036(5) 0.026(4) 0.043(4)
C89 0.037(3) 0.056(3) 0.038(3) 0.000(2) 0.013(2) 0.002(2)
C90 0.036(3) 0.089(5) 0.064(4) -0.033(3) 0.016(3) 0.003(3)
C91 0.038(3) 0.086(5) 0.065(4) -0.019(4) 0.016(3) 0.009(3)
C92 0.036(3) 0.062(4) 0.061(4) -0.011(3) 0.009(3) 0.001(3)
C93 0.044(4) 0.100(5) 0.096(5) -0.054(5) 0.009(4) 0.012(4)
C94 0.040(4) 0.095(5) 0.093(5) -0.043(4) 0.016(3) 0.012(3)
C95 0.049(4) 0.060(4) 0.078(4) -0.022(4) 0.017(3) 0.009(3)
C96 0.045(4) 0.070(4) 0.057(4) -0.011(3) 0.012(3) -0.002(3)
C97 0.051(4) 0.116(6) 0.086(5) 0.006(5) 0.015(4) -0.017(4)
C98 0.062(5) 0.141(8) 0.079(5) -0.002(5) 0.008(4) -0.003(5)
C99 0.048(4) 0.089(5) 0.097(6) -0.024(5) 0.013(4) -0.012(4)
C100 0.052(5) 0.132(8) 0.142(9) 0.029(7) 0.025(5) -0.026(5)
C101 0.053(5) 0.142(8) 0.092(6) 0.033(5) 0.015(4) -0.009(5)
C102 0.049(5) 0.142(8) 0.166(9) -0.064(7) -0.001(5) -0.012(5)
C103 0.040(3) 0.056(3) 0.059(3) 0.010(3) 0.024(3) 0.011(3)
C104 0.070(4) 0.060(4) 0.078(4) -0.003(3) 0.049(4) 0.003(3)
C105 0.083(5) 0.053(4) 0.099(5) -0.003(4) 0.061(4) -0.002(3)
C106 0.045(4) 0.061(4) 0.079(4) 0.002(3) 0.030(3) 0.005(3)
C107 0.042(4) 0.073(4) 0.106(5) -0.011(4) 0.043(4) 0.001(3)
C108 0.041(4) 0.068(4) 0.104(5) -0.015(4) 0.038(4) 0.005(3)
C109 0.075(5) 0.059(4) 0.096(5) 0.001(4) 0.052(4) 0.001(3)
C110 0.072(5) 0.077(5) 0.093(5) -0.006(4) 0.044(4) -0.017(4)
C111 0.102(8) 0.129(8) 0.117(7) 0.003(6) 0.036(6) -0.037(6)
C112 0.118(9) 0.170(12) 0.124(9) -0.023(8) 0.039(7) -0.068(9)
C113 0.140(10) 0.114(8) 0.132(9) -0.017(7) 0.076(8) -0.049(8)
C114 0.127(9) 0.089(6) 0.135(8) -0.013(6) 0.063(7) -0.025(6)
C115 0.096(6) 0.078(5) 0.129(8) -0.015(5) 0.055(6) -0.026(5)
C116 0.256(17) 0.144(10) 0.218(14) -0.047(10) 0.128(13) -0.124(11)
C117 0.049(4) 0.081(5) 0.047(3) 0.011(3) 0.019(3) 0.016(3)
C118 0.095(6) 0.092(6) 0.074(5) 0.009(4) 0.046(4) -0.008(4)
C119 0.084(6) 0.107(6) 0.075(5) 0.005(4) 0.038(4) -0.008(5)
C120 0.056(4) 0.097(6) 0.069(5) 0.010(4) 0.026(4) 0.002(4)
C121 0.087(6) 0.129(7) 0.061(4) 0.010(5) 0.044(4) 0.005(5)
C122 0.086(6) 0.103(6) 0.064(4) 0.003(4) 0.035(4) 0.004(4)
C123 0.077(5) 0.107(7) 0.062(5) 0.020(5) 0.030(4) 0.006(5)
C124 0.066(5) 0.164(9) 0.072(5) 0.046(5) 0.034(4) 0.017(5)
C125 0.068(5) 0.168(9) 0.078(5) 0.042(6) 0.021(4) 0.003(5)
C126 0.065(5) 0.140(8) 0.112(7) 0.034(6) 0.037(5) 0.008(5)
C127 0.088(6) 0.142(8) 0.100(6) 0.053(6) 0.060(5) 0.040(6)
C128 0.085(7) 0.196(11) 0.117(7) 0.088(7) 0.058(6) 0.058(7)
C129 0.066(5) 0.195(10) 0.087(6) 0.062(6) 0.034(5) 0.037(6)
C130 0.126(9) 0.165(10) 0.192(11) 0.086(9) 0.115(9) 0.051(7)
O1 0.070(3) 0.090(3) 0.103(4) -0.021(3) 0.061(3) -0.018(3)
O2 0.102(4) 0.088(4) 0.126(4) -0.045(3) 0.086(4) -0.031(3)
O3 0.040(2) 0.073(3) 0.078(3) 0.032(2) 0.029(2) 0.0131(19)
O4 0.044(3) 0.099(3) 0.103(4) 0.052(3) 0.039(3) 0.018(2)
O5 0.037(2) 0.088(3) 0.066(3) -0.020(2) 0.007(2) 0.001(2)
O6 0.057(3) 0.099(4) 0.138(5) -0.065(4) 0.010(3) 0.008(3)
O7 0.077(3) 0.072(3) 0.113(4) -0.016(3) 0.059(3) -0.015(3)
O8 0.195(7) 0.077(4) 0.194(7) -0.042(4) 0.153(6) -0.045(4)
O9 0.081(4) 0.194(7) 0.070(3) 0.033(4) 0.039(3) -0.008(4)
O10 0.131(6) 0.113(5) 0.138(6) 0.022(4) 0.083(5) -0.006(4)

loop_
_atom_type_symbol
_atom_type_description
_atom_type_scat_dispersion_real
_atom_type_scat_dispersion_imag
_atom_type_scat_source
C C 0.0033 0.0016 'International Tables Vol C Tables 4.2.6.8 and 6.1.1.4'
H H 0 0 'International Tables Vol C Tables 4.2.6.8 and 6.1.1.4'
O O 0.0106 0.006 'International Tables Vol C Tables 4.2.6.8 and 6.1.1.4'

loop_
_geom_angle_atom_site_label_1
_geom_angle_atom_site_label_2
_geom_angle_atom_site_label_3
_geom_angle
C2 C1 C5 108.2(5)
C2 C1 C6 123.6(5)
C5 C1 C6 124.0(5)
C2 C1 H1 96.8
C5 C1 H1 96.8
C6 C1 H1 96.8
C1 C2 C3 108.2(5)
C1 C2 C7 124.7(5)
C3 C2 C7 123.6(5)
C2 C3 C4 107.6(5)
C2 C3 C8 123.5(5)
C4 C3 C8 123.3(5)
C5 C4 C3 108.0(5)
C5 C4 C9 125.3(5)
C3 C4 C9 123.3(5)
C4 C5 C1 107.9(5)
C4 C5 C10 122.8(5)
C1 C5 C10 123.3(5)
C1 C6 C61 116.2(5)
C1 C6 C20 107.4(5)
C61 C6 C20 111.9(4)
C1 C6 C11 107.4(5)
C61 C6 C11 113.1(5)
C20 C6 C11 99.4(5)
C2 C7 C75 116.2(4)
C2 C7 C13 107.5(4)
C75 C7 C13 113.0(4)
C2 C7 C12 106.9(4)
C75 C7 C12 111.8(4)
C13 C7 C12 100.0(4)
C3 C8 C89 113.1(4)
C3 C8 C15 107.6(4)
C89 C8 C15 114.1(4)
C3 C8 C14 107.6(4)
C89 C8 C14 113.9(4)
C15 C8 C14 99.5(4)
C4 C9 C16 107.1(4)
C4 C9 C103 116.1(4)
C16 C9 C103 112.1(5)
C4 C9 C17 106.5(5)
C16 C9 C17 99.5(4)
C103 C9 C17 114.0(5)
C5 C10 C117 112.4(5)
C5 C10 C19 107.3(5)
C117 C10 C19 114.6(5)
C5 C10 C18 107.8(5)
C117 C10 C18 113.4(5)
C19 C10 C18 100.6(5)
C12 C11 C21 119.9(5)
C12 C11 C6 124.0(5)
C21 C11 C6 109.9(5)
C11 C12 C22 119.7(5)
C11 C12 C7 123.9(5)
C22 C12 C7 109.8(5)
C14 C13 C23 119.2(5)
C14 C13 C7 124.6(5)
C23 C13 C7 109.7(5)
C13 C14 C24 119.9(5)
C13 C14 C8 123.8(5)
C24 C14 C8 109.9(5)
C16 C15 C25 119.6(5)
C16 C15 C8 124.0(5)
C25 C15 C8 110.3(4)
C15 C16 C26 119.3(5)
C15 C16 C9 124.6(5)
C26 C16 C9 110.4(4)
C18 C17 C27 119.6(5)
C18 C17 C9 124.3(5)
C27 C17 C9 109.6(5)
C17 C18 C28 119.7(5)
C17 C18 C10 124.4(5)
C28 C18 C10 108.8(5)
C20 C19 C29 119.7(6)
C20 C19 C10 124.9(5)
C29 C19 C10 109.4(6)
C19 C20 C30 119.5(6)
C19 C20 C6 124.0(6)
C30 C20 C6 110.3(6)
C31 C21 C11 120.7(6)
C31 C21 C30 120.8(6)
C11 C21 C30 108.7(5)
C32 C22 C23 120.7(5)
C32 C22 C12 120.6(6)
C23 C22 C12 108.4(5)
C33 C23 C22 119.8(5)
C33 C23 C13 121.2(5)
C22 C23 C13 109.2(5)
C34 C24 C14 121.6(5)
C34 C24 C25 120.4(5)
C14 C24 C25 108.6(5)
C35 C25 C15 122.0(5)
C35 C25 C24 119.3(5)
C15 C25 C24 108.7(4)
C36 C26 C16 121.7(5)
C36 C26 C27 119.6(5)
C16 C26 C27 108.7(5)
C37 C27 C26 120.2(5)
C37 C27 C17 121.5(6)
C26 C27 C17 108.6(5)
C38 C28 C18 121.0(6)
C38 C28 C29 120.0(6)
C18 C28 C29 109.7(5)
C39 C29 C28 120.2(6)
C39 C29 C19 120.4(6)
C28 C29 C19 108.4(6)
C40 C30 C20 121.3(6)
C40 C30 C21 119.9(6)
C20 C30 C21 108.8(5)
C21 C31 C32 119.6(6)
C21 C31 C41 119.6(7)
C32 C31 C41 107.9(6)
C22 C32 C31 119.2(6)
C22 C32 C42 119.8(6)
C31 C32 C42 108.6(6)
C23 C33 C34 119.0(5)
C23 C33 C43 119.3(6)
C34 C33 C43 108.9(5)
C24 C34 C33 119.0(5)
C24 C34 C44 119.9(5)
C33 C34 C44 108.0(5)
C25 C35 C36 118.6(5)
C25 C35 C45 120.6(5)
C36 C35 C45 107.5(5)
C26 C36 C35 118.6(5)
C26 C36 C46 120.4(5)
C35 C36 C46 109.2(5)
C27 C37 C38 118.8(5)
C27 C37 C47 119.5(5)
C38 C37 C47 108.8(6)
C28 C38 C37 119.2(6)
C28 C38 C48 119.6(6)
C37 C38 C48 108.0(6)
C29 C39 C40 120.2(6)
C29 C39 C49 119.0(7)
C40 C39 C49 108.6(7)
C30 C40 C39 118.8(6)
C30 C40 C50 119.4(7)
C39 C40 C50 109.3(6)
C50 C41 C51 121.3(7)
C50 C41 C31 119.7(7)
C51 C41 C31 107.3(6)
C43 C42 C51 120.7(6)
C43 C42 C32 119.3(6)
C51 C42 C32 107.5(6)
C42 C43 C33 121.1(6)
C42 C43 C52 119.5(6)
C33 C43 C52 107.2(6)
C45 C44 C52 120.0(6)
C45 C44 C34 120.1(6)
C52 C44 C34 107.8(6)
C44 C45 C53 120.5(6)
C44 C45 C35 119.7(5)
C53 C45 C35 108.0(6)
C47 C46 C36 119.5(6)
C47 C46 C53 120.2(6)
C36 C46 C53 107.1(6)
C46 C47 C37 120.8(6)
C46 C47 C54 119.7(7)
C37 C47 C54 107.6(6)
C49 C48 C38 120.2(7)
C49 C48 C54 120.0(8)
C38 C48 C54 109.0(6)
C48 C49 C39 120.9(7)
C48 C49 C55 119.8(7)
C39 C49 C55 106.5(7)
C41 C50 C55 119.5(7)
C41 C50 C40 120.6(6)
C55 C50 C40 107.1(7)
C56 C51 C41 119.5(7)
C56 C51 C42 119.4(7)
C41 C51 C42 108.7(6)
C57 C52 C44 119.7(6)
C57 C52 C43 120.0(7)
C44 C52 C43 108.1(6)
C58 C53 C45 120.0(7)
C58 C53 C46 119.8(7)
C45 C53 C46 108.2(6)
C59 C54 C48 121.3(7)
C59 C54 C47 119.6(7)
C48 C54 C47 106.6(7)
C60 C55 C50 120.3(8)
C60 C55 C49 119.2(7)
C50 C55 C49 108.4(7)
C51 C56 C57 120.6(7)
C51 C56 C60 120.4(7)
C57 C56 C60 107.0(7)
C52 C57 C56 119.7(7)
C52 C57 C58 120.0(7)
C56 C57 C58 108.5(7)
C53 C58 C59 120.3(7)
C53 C58 C57 119.8(7)
C59 C58 C57 107.4(7)
C54 C59 C60 119.5(7)
C54 C59 C58 120.3(7)
C60 C59 C58 108.7(7)
C55 C60 C59 120.2(8)
C55 C60 C56 118.9(7)
C59 C60 C56 108.4(7)
C62 C61 C66 118.2(6)
C62 C61 C6 120.8(5)
C66 C61 C6 120.9(5)
C61 C62 C63 121.3(6)
C61 C62 H62 119.4
C63 C62 H62 119.4
C64 C63 C62 120.6(6)
C64 C63 H63 119.7
C62 C63 H63 119.7
C65 C64 C63 118.5(6)
C65 C64 C67 118.3(6)
C63 C64 C67 123.2(6)
C64 C65 C66 120.3(6)
C64 C65 H65 119.9
C66 C65 H65 119.9
C61 C66 C65 121.1(6)
C61 C66 H66 119.5
C65 C66 H66 119.5
O2 C67 O1 123.0(6)
O2 C67 C64 125.6(6)
O1 C67 C64 111.4(6)
C73 C68 C69 120.6(7)
C73 C68 O1 118.4(6)
C69 C68 O1 121.0(7)
C68 C69 C70 119.1(8)
C68 C69 H69 120.5
C70 C69 H69 120.5
C71 C70 C69 121.0(8)
C71 C70 H70 119.5
C69 C70 H70 119.5
C70 C71 C72 119.1(7)
C70 C71 C74 121.2(7)
C72 C71 C74 119.7(8)
C71 C72 C73 121.8(7)
C71 C72 H72 119.1
C73 C72 H72 119.1
C68 C73 C72 118.4(7)
C68 C73 H73 120.8
C72 C73 H73 120.8
C71 C74 H74A 109.5
C71 C74 H74B 109.5
H74A C74 H74B 109.5
C71 C74 H74C 109.5
H74A C74 H74C 109.5
H74B C74 H74C 109.5
C76 C75 C80 118.1(5)
C76 C75 C7 120.8(5)
C80 C75 C7 121.0(5)
C75 C76 C77 121.0(5)
C75 C76 H76 119.5
C77 C76 H76 119.5
C76 C77 C78 120.6(5)
C76 C77 H77 119.7
C78 C77 H77 119.7
C79 C78 C77 118.6(5)
C79 C78 C81 122.7(5)
C77 C78 C81 118.7(5)
C78 C79 C80 119.8(5)
C78 C79 H79 120.1
C80 C79 H79 120.1
C75 C80 C79 121.9(5)
C75 C80 H80 119.1
C79 C80 H80 119.1
O4 C81 O3 123.1(5)
O4 C81 C78 124.3(5)
O3 C81 C78 112.6(4)
C87 C82 C83 121.5(5)
C87 C82 O3 117.6(5)
C83 C82 O3 120.9(5)
C82 C83 C84 119.2(6)
C82 C83 H83 120.4
C84 C83 H83 120.4
C85 C84 C83 120.7(6)
C85 C84 H84 119.6
C83 C84 H84 119.6
C84 C85 C86 119.3(6)
C84 C85 C88 121.3(6)
C86 C85 C88 119.4(6)
C85 C86 C87 120.6(6)
C85 C86 H86 119.7
C87 C86 H86 119.7
C82 C87 C86 118.7(6)
C82 C87 H87 120.7
C86 C87 H87 120.7
C85 C88 H88A 109.5
C85 C88 H88B 109.5
H88A C88 H88B 109.5
C85 C88 H88C 109.5
H88A C88 H88C 109.5
H88B C88 H88C 109.5
C94 C89 C90 117.4(5)
C94 C89 C8 122.1(5)
C90 C89 C8 120.5(5)
C89 C90 C91 121.7(5)
C89 C90 H90 119.2
C91 C90 H90 119.2
C92 C91 C90 120.3(5)
C92 C91 H91 119.8
C90 C91 H91 119.8
C91 C92 C93 118.0(6)
C91 C92 C95 122.8(5)
C93 C92 C95 119.1(6)
C94 C93 C92 121.1(6)
C94 C93 H93 119.4
C92 C93 H93 119.4
C89 C94 C93 121.4(6)
C89 C94 H94 119.3
C93 C94 H94 119.3
O6 C95 O5 123.1(6)
O6 C95 C92 123.9(6)
O5 C95 C92 113.0(5)
C97 C96 C101 121.5(7)
C97 C96 O5 118.5(6)
C101 C96 O5 119.6(6)
C96 C97 C98 119.3(7)
C96 C97 H97 120.3
C98 C97 H97 120.3
C99 C98 C97 121.4(8)
C99 C98 H98 119.3
C97 C98 H98 119.3
C100 C99 C98 117.0(7)
C100 C99 C102 123.3(9)
C98 C99 C102 119.6(9)
C99 C100 C101 122.6(8)
C99 C100 H100 118.7
C101 C100 H100 118.7
C96 C101 C100 117.9(8)
C96 C101 H101 121.1
C100 C101 H101 121.1
C99 C102 H10A 109.5
C99 C102 H10B 109.5
H10A C102 H10B 109.5
C99 C102 H10C 109.5
H10A C102 H10C 109.5
H10B C102 H10C 109.5
C108 C103 C104 117.9(6)
C108 C103 C9 122.0(5)
C104 C103 C9 120.1(5)
C105 C104 C103 121.9(6)
C105 C104 H104 119.1
C103 C104 H104 119.1
C104 C105 C106 120.0(6)
C104 C105 H105 120
C106 C105 H105 120
C107 C106 C105 119.0(6)
C107 C106 C109 121.7(6)
C105 C106 C109 119.2(6)
C106 C107 C108 119.9(6)
C106 C107 H107 120
C108 C107 H107 120
C103 C108 C107 121.1(6)
C103 C108 H108 119.4
C107 C108 H108 119.4
O8 C109 O7 121.8(7)
O8 C109 C106 124.8(6)
O7 C109 C106 113.4(6)
C115 C110 C111 121.6(8)
C115 C110 O7 120.4(7)
C111 C110 O7 117.9(8)
C110 C111 C112 117.8(10)
C110 C111 H111 121.1
C112 C111 H111 121.1
C113 C112 C111 119.5(10)
C113 C112 H112 120.3
C111 C112 H112 120.3
C114 C113 C112 119.7(10)
C114 C113 C116 123.0(13)
C112 C113 C116 117.3(12)
C113 C114 C115 119.0(11)
C113 C114 H114 120.5
C115 C114 H114 120.5
C110 C115 C114 122.2(9)
C110 C115 H115 118.9
C114 C115 H115 118.9
C113 C116 H11A 109.5
C113 C116 H11B 109.5
H11A C116 H11B 109.5
C113 C116 H11C 109.5
H11A C116 H11C 109.5
H11B C116 H11C 109.5
C122 C117 C118 117.7(7)
C122 C117 C10 121.9(7)
C118 C117 C10 120.3(6)
C117 C118 C119 120.9(7)
C117 C118 H118 119.5
C119 C118 H118 119.5
C120 C119 C118 120.1(8)
C120 C119 H119 120
C118 C119 H119 120
C121 C120 C119 121.2(7)
C121 C120 C123 121.2(7)
C119 C120 C123 117.6(8)
C120 C121 C122 119.7(7)
C120 C121 H121 120.1
C122 C121 H121 120.1
C117 C122 C121 120.1(8)
C117 C122 H122 119.9
C121 C122 H122 119.9
O10 C123 O9 124.8(8)
O10 C123 C120 123.4(8)
O9 C123 C120 111.8(8)
C125 C124 C129 121.6(8)
C125 C124 O9 119.6(7)
C129 C124 O9 118.6(7)
C124 C125 C126 119.4(7)
C124 C125 H125 120.3
C126 C125 H125 120.3
C127 C126 C125 121.8(8)
C127 C126 H126 119.1
C125 C126 H126 119.1
C126 C127 C128 116.8(8)
C126 C127 C130 122.1(9)
C128 C127 C130 121.1(8)
C127 C128 C129 123.1(8)
C127 C128 H128 118.5
C129 C128 H128 118.5
C124 C129 C128 117.2(8)
C124 C129 H129 121.4
C128 C129 H129 121.4
C127 C130 H13A 109.5
C127 C130 H13B 109.5
H13A C130 H13B 109.5
C127 C130 H13C 109.5
H13A C130 H13C 109.5
H13B C130 H13C 109.5
C202 C201 C206 120
C202 C201 C207 118.9(12)
C206 C201 C207 121.0(12)
C203 C202 C201 120
C203 C202 H202 120
C201 C202 H202 120
C202 C203 C204 120
C202 C203 H203 120
C204 C203 H203 120
C205 C204 C203 120
C205 C204 H204 120
C203 C204 H204 120
C204 C205 C206 120
C204 C205 H205 120
C206 C205 H205 120
C205 C206 C201 120
C205 C206 H206 120
C201 C206 H206 120
C201 C207 H20A 109.5
C201 C207 H20B 109.5
H20A C207 H20B 109.5
C201 C207 H20C 109.5
H20A C207 H20C 109.5
H20B C207 H20C 109.5
C213 C208 C209 119.0(12)
C213 C208 C214 124.6(11)
C209 C208 C214 115.4(11)
C210 C209 C208 117.6(13)
C210 C209 H209 121.2
C208 C209 H209 121.2
C209 C210 C211 120.8(14)
C209 C210 H210 119.6
C211 C210 H210 119.6
C212 C211 C210 119.8(12)
C212 C211 H211 120.1
C210 C211 H211 120.1
C211 C212 C213 118.3(11)
C211 C212 H212 120.9
C213 C212 H212 120.9
C208 C213 C212 122.9(11)
C208 C213 H213 118.5
C212 C213 H213 118.5
C208 C214 H21A 109.5
C208 C214 H21B 109.5
H21A C214 H21B 109.5
C208 C214 H21C 109.5
H21A C214 H21C 109.5
H21B C214 H21C 109.5
C216 C215 C220 120
C216 C215 C221 108(2)
C220 C215 C221 131(2)
C217 C216 C215 120
C217 C216 H216 120
C215 C216 H216 120
C216 C217 C218 120
C216 C217 H217 120
C218 C217 H217 120
C217 C218 C219 120
C217 C218 H218 120
C219 C218 H218 120
C220 C219 C218 120
C220 C219 H219 120
C218 C219 H219 120
C219 C220 C215 120
C219 C220 H220 120
C215 C220 H220 120
C215 C221 H22A 109.5
C215 C221 H22B 109.5
H22A C221 H22B 109.5
C215 C221 H22C 109.5
H22A C221 H22C 109.5
H22B C221 H22C 109.5
C67 O1 C68 117.2(5)
C81 O3 C82 118.3(4)
C95 O5 C96 117.4(5)
C109 O7 C110 116.0(5)
C123 O9 C124 115.6(8)

loop_
_geom_bond_atom_site_label_1
_geom_bond_atom_site_label_2
_geom_bond_distance
C1 C2 1.409(8)
C1 C5 1.448(8)
C1 C6 1.500(8)
C1 H1 0.98
C2 C3 1.437(8)
C2 C7 1.506(7)
C3 C4 1.439(7)
C3 C8 1.516(7)
C4 C5 1.414(8)
C4 C9 1.514(7)
C5 C10 1.521(8)
C6 C61 1.530(7)
C6 C20 1.547(8)
C6 C11 1.549(8)
C7 C75 1.534(7)
C7 C13 1.536(7)
C7 C12 1.547(8)
C8 C89 1.526(7)
C8 C15 1.542(7)
C8 C14 1.546(7)
C9 C16 1.534(7)
C9 C103 1.535(8)
C9 C17 1.548(7)
C10 C117 1.527(8)
C10 C19 1.542(9)
C10 C18 1.553(8)
C11 C12 1.368(8)
C11 C21 1.435(8)
C12 C22 1.439(8)
C13 C14 1.374(7)
C13 C23 1.439(8)
C14 C24 1.428(7)
C15 C16 1.370(7)
C15 C25 1.418(7)
C16 C26 1.428(7)
C17 C18 1.365(8)
C17 C27 1.439(8)
C18 C28 1.435(8)
C19 C20 1.376(9)
C19 C29 1.443(8)
C20 C30 1.426(9)
C21 C31 1.383(9)
C21 C30 1.442(9)
C22 C32 1.392(8)
C22 C23 1.435(8)
C23 C33 1.403(8)
C24 C34 1.393(8)
C24 C25 1.445(7)
C25 C35 1.394(7)
C26 C36 1.397(8)
C26 C27 1.435(8)
C27 C37 1.397(8)
C28 C38 1.407(8)
C28 C29 1.441(9)
C29 C39 1.386(9)
C30 C40 1.403(9)
C31 C32 1.434(9)
C31 C41 1.471(9)
C32 C42 1.454(8)
C33 C34 1.435(8)
C33 C43 1.446(9)
C34 C44 1.453(8)
C35 C36 1.433(8)
C35 C45 1.453(8)
C36 C46 1.446(8)
C37 C38 1.427(8)
C37 C47 1.446(9)
C38 C48 1.441(10)
C39 C40 1.419(10)
C39 C49 1.467(10)
C40 C50 1.456(10)
C41 C50 1.380(10)
C41 C51 1.443(10)
C42 C43 1.385(9)
C42 C51 1.449(9)
C43 C52 1.459(9)
C44 C45 1.384(9)
C44 C52 1.448(9)
C45 C53 1.444(9)
C46 C47 1.376(9)
C46 C53 1.452(9)
C47 C54 1.472(10)
C48 C49 1.362(10)
C48 C54 1.447(10)
C49 C55 1.470(11)
C50 C55 1.452(10)
C51 C56 1.395(10)
C52 C57 1.398(9)
C53 C58 1.388(10)
C54 C59 1.380(10)
C55 C60 1.410(10)
C56 C57 1.441(10)
C56 C60 1.457(10)
C57 C58 1.453(10)
C58 C59 1.438(10)
C59 C60 1.429(10)
C61 C62 1.364(8)
C61 C66 1.368(9)
C62 C63 1.388(8)
C62 H62 0.93
C63 C64 1.380(8)
C63 H63 0.93
C64 C65 1.365(9)
C64 C67 1.476(8)
C65 C66 1.405(9)
C65 H65 0.93
C66 H66 0.93
C67 O2 1.188(7)
C67 O1 1.354(7)
C68 C73 1.334(9)
C68 C69 1.367(10)
C68 O1 1.432(7)
C69 C70 1.381(10)
C69 H69 0.93
C70 C71 1.328(10)
C70 H70 0.93
C71 C72 1.339(10)
C71 C74 1.524(9)
C72 C73 1.391(9)
C72 H72 0.93
C73 H73 0.93
C74 H74A 0.96
C74 H74B 0.96
C74 H74C 0.96
C75 C76 1.374(7)
C75 C80 1.377(7)
C76 C77 1.374(8)
C76 H76 0.93
C77 C78 1.395(7)
C77 H77 0.93
C78 C79 1.378(7)
C78 C81 1.478(7)
C79 C80 1.379(8)
C79 H79 0.93
C80 H80 0.93
C81 O4 1.195(6)
C81 O3 1.347(6)
C82 C87 1.364(8)
C82 C83 1.378(8)
C82 O3 1.416(6)
C83 C84 1.383(8)
C83 H83 0.93
C84 C85 1.368(9)
C84 H84 0.93
C85 C86 1.387(9)
C85 C88 1.517(8)
C86 C87 1.393(8)
C86 H86 0.93
C87 H87 0.93
C88 H88A 0.96
C88 H88B 0.96
C88 H88C 0.96
C89 C94 1.363(8)
C89 C90 1.379(7)
C90 C91 1.383(8)
C90 H90 0.93
C91 C92 1.369(8)
C91 H91 0.93
C92 C93 1.377(8)
C92 C95 1.480(8)
C93 C94 1.376(9)
C93 H93 0.93
C94 H94 0.93
C95 O6 1.191(7)
C95 O5 1.345(7)
C96 C97 1.340(9)
C96 C101 1.349(9)
C96 O5 1.416(7)
C97 C98 1.396(10)
C97 H97 0.93
C98 C99 1.370(11)
C98 H98 0.93
C99 C100 1.348(11)
C99 C102 1.514(10)
C100 C101 1.407(11)
C100 H100 0.93
C101 H101 0.93
C102 H10A 0.96
C102 H10B 0.96
C102 H10C 0.96
C103 C108 1.374(8)
C103 C104 1.382(8)
C104 C105 1.377(9)
C104 H104 0.93
C105 C106 1.385(8)
C105 H105 0.93
C106 C107 1.381(8)
C106 C109 1.475(9)
C107 C108 1.399(9)
C107 H107 0.93
C108 H108 0.93
C109 O8 1.202(8)
C109 O7 1.343(8)
C110 C115 1.344(11)
C110 C111 1.350(12)
C110 O7 1.403(8)
C111 C112 1.448(14)
C111 H111 0.93
C112 C113 1.401(15)
C112 H112 0.93
C113 C114 1.364(14)
C113 C116 1.546(13)
C114 C115 1.389(11)
C114 H114 0.93
C115 H115 0.93
C116 H11A 0.96
C116 H11B 0.96
C116 H11C 0.96
C117 C122 1.370(9)
C117 C118 1.389(10)
C118 C119 1.396(10)
C118 H118 0.93
C119 C120 1.357(10)
C119 H119 0.93
C120 C121 1.324(11)
C120 C123 1.509(10)
C121 C122 1.446(10)
C121 H121 0.93
C122 H122 0.93
C123 O10 1.197(10)
C123 O9 1.323(10)
C124 C125 1.345(10)
C124 C129 1.367(10)
C124 O9 1.441(9)
C125 C126 1.387(11)
C125 H125 0.93
C126 C127 1.351(11)
C126 H126 0.93
C127 C128 1.380(12)
C127 C130 1.518(11)
C128 C129 1.380(11)
C128 H128 0.93
C129 H129 0.93
C130 H13A 0.96
C130 H13B 0.96
C130 H13C 0.96
C201 C202 1.39
C201 C206 1.39
C201 C207 1.45(2)
C202 C203 1.39
C202 H202 0.93
C203 C204 1.39
C203 H203 0.93
C204 C205 1.39
C204 H204 0.93
C205 C206 1.39
C205 H205 0.93
C206 H206 0.93
C207 H20A 0.96
C207 H20B 0.96
C207 H20C 0.96
C208 C213 1.245(12)
C208 C209 1.443(14)
C208 C214 1.463(13)
C209 C210 1.317(15)
C209 H209 0.93
C210 C211 1.451(15)
C210 H210 0.93
C211 C212 1.257(12)
C211 H211 0.93
C212 C213 1.463(13)
C212 H212 0.93
C213 H213 0.93
C214 H21A 0.96
C214 H21B 0.96
C214 H21C 0.96
C215 C216 1.39
C215 C220 1.39
C215 C221 1.41(4)
C216 C217 1.39
C216 H216 0.93
C217 C218 1.39
C217 H217 0.93
C218 C219 1.39
C218 H218 0.93
C219 C220 1.39
C219 H219 0.93
C220 H220 0.93
C221 H22A 0.96
C221 H22B 0.96
C221 H22C 0.96
